data_4085946
loop_
_publ_author_name
'Brzozowska, Aleksandra'
'\'Cwik, Pawe\/l'
'Durka, Krzysztof'
'Kli\'s, Tomasz'
'Laudy, Agnieszka E.'
'Luli\'nski, Sergiusz'
'Serwatowski, Janusz'
'Tyski, Stefan'
'Urban, Mateusz'
'Wr\'oblewski, Wojciech'

_publ_section_title
;
 Benzosiloxaboroles: Silicon Benzoxaborole Congeners with Improved Lewis
 Acidity, High Diol Affinity, and Potent Bioactivity
;
_journal_issue 12
_journal_name_full Organometallics
_journal_page_first 2924
_journal_paper_doi 10.1021/acs.organomet.5b00265
_journal_volume 34
_journal_year 2015
_chemical_formula_moiety 'C24 H30 B N O3 S Si'
_chemical_formula_sum 'C24 H30 B N O3 S Si'
_chemical_formula_weight 451.45
_chemical_melting_point 224.0(10)
_chemical_name_systematic
;
 ?
;
_space_group_crystal_system orthorhombic
_space_group_IT_number 19
_space_group_name_Hall 'P 2ac 2ab'
_space_group_name_H-M_alt 'P 21 21 21'
_symmetry_space_group_name_Hall 'P 2ac 2ab'
_symmetry_space_group_name_H-M 'P 21 21 21'
_atom_sites_solution_hydrogens geom
_audit_creation_method SHELXL-97
_cell_angle_alpha 90
_cell_angle_beta 90
_cell_angle_gamma 90
_cell_formula_units_Z 4
_cell_length_a 11.3930(2)
_cell_length_b 12.1235(2)
_cell_length_c 16.8329(2)
_cell_measurement_reflns_used 23276
_cell_measurement_temperature 100(1)
_cell_measurement_theta_max 34.3990
_cell_measurement_theta_min 2.1380
_cell_volume 2325.01(6)
_computing_cell_refinement
;
CrysAlisPro, Agilent Technologies,
Version 1.171.36.28 (release 01-02-2013 CrysAlis171 .NET)
(compiled Feb  1 2013,16:14:44)
;
_computing_data_collection
;
CrysAlisPro, Agilent Technologies,
Version 1.171.36.28 (release 01-02-2013 CrysAlis171 .NET)
(compiled Feb  1 2013,16:14:44)
;
_computing_data_reduction
;
CrysAlisPro, Agilent Technologies,
Version 1.171.36.28 (release 01-02-2013 CrysAlis171 .NET)
(compiled Feb  1 2013,16:14:44)
;
_diffrn_ambient_temperature 100(1)
_diffrn_detector_area_resol_mean 16.0026
_diffrn_measured_fraction_theta_full 0.999
_diffrn_measured_fraction_theta_max 0.971
_diffrn_measurement_device_type 'SuperNova, Single source at offset, Eos'
_diffrn_radiation_monochromator mirror
_diffrn_radiation_source 'SuperNova (Mo) X-ray Source'
_diffrn_radiation_type MoK\a
_diffrn_radiation_wavelength 0.71073
_diffrn_reflns_av_R_equivalents 0.0341
_diffrn_reflns_av_unetI/netI 0.0283
_diffrn_reflns_laue_measured_fraction_full 0.999
_diffrn_reflns_laue_measured_fraction_max 0.971
_diffrn_reflns_limit_h_max 17
_diffrn_reflns_limit_h_min -17
_diffrn_reflns_limit_k_max 18
_diffrn_reflns_limit_k_min -19
_diffrn_reflns_limit_l_max 26
_diffrn_reflns_limit_l_min -26
_diffrn_reflns_number 46116
_diffrn_reflns_point_group_measured_fraction_full 1.000
_diffrn_reflns_point_group_measured_fraction_max 0.956
_diffrn_reflns_theta_full 25.242
_diffrn_reflns_theta_max 34.730
_diffrn_reflns_theta_min 2.420
_exptl_absorpt_coefficient_mu 0.217
_exptl_absorpt_correction_T_max 1.00000
_exptl_absorpt_correction_T_min 0.83514
_exptl_absorpt_correction_type multi-scan
_exptl_absorpt_process_details
;
CrysAlisPro, Agilent Technologies,
Version 1.171.36.32 (release 02-08-2013 CrysAlis171 .NET)
(compiled Aug  2 2013,16:46:58)
Empirical absorption correction using spherical harmonics,
 implemented in SCALE3 ABSPACK scaling algorithm.
;
_exptl_crystal_colour colourless
_exptl_crystal_density_diffrn 1.290
_exptl_crystal_description block
_exptl_crystal_F_000 960
_exptl_crystal_size_max 0.05
_exptl_crystal_size_mid 0.05
_exptl_crystal_size_min 0.05
_refine_diff_density_max 0.364
_refine_diff_density_min -0.208
_refine_diff_density_rms 0.053
_refine_ls_abs_structure_details
;
 Flack x determined using 3734 quotients [(I+)-(I-)]/[(I+)+(I-)]
 (Parsons and Flack (2004), Acta Cryst. A60, s61).
;
_refine_ls_abs_structure_Flack 0.009(16)
_refine_ls_extinction_method none
_refine_ls_goodness_of_fit_ref 1.048
_refine_ls_hydrogen_treatment constr
_refine_ls_matrix_type full
_refine_ls_number_parameters 280
_refine_ls_number_reflns 9589
_refine_ls_number_restraints 0
_refine_ls_restrained_S_all 1.048
_refine_ls_R_factor_all 0.0371
_refine_ls_R_factor_gt 0.0330
_refine_ls_shift/su_max 0.002
_refine_ls_shift/su_mean 0.000
_refine_ls_structure_factor_coef Fsqd
_refine_ls_weighting_details 'w=1/[\s^2^(Fo^2^)+(0.0457P)^2^+0.3595P] where P=(Fo^2^+2Fc^2^)/3'
_refine_ls_weighting_scheme calc
_refine_ls_wR_factor_gt 0.0839
_refine_ls_wR_factor_ref 0.0864
_reflns_Friedel_coverage 0.782
_reflns_friedel_fraction_full 1.000
_reflns_friedel_fraction_max 0.937
_reflns_number_gt 8939
_reflns_number_total 9589
_reflns_threshold_expression 'I > 2\s(I)'
_cod_data_source_file om5b00265_si_002.cif
_cod_data_source_block 5
_cod_depositor_comments
;
The following automatic conversions were performed:

'_chemical_melting_point' value '223-225' was changed to '224.0(10)'
- the average value was taken and precision was estimated.

Automatic conversion script
Id: cif_fix_values 3271 2015-04-21 07:52:19Z andrius 

 Adding full bibliography for 4085944--4085947.cif.
;
_cod_database_code 4085946
_shelx_space_group_comment
;
The symmetry employed for this shelxl refinement is uniquely defined
by the following loop, which should always be used as a source of
symmetry information in preference to the above space-group names.
They are only intended as comments.
;
_shelxl_version_number 2013-4

loop_
_space_group_symop_operation_xyz
'x, y, z'
'-x+1/2, -y, z+1/2'
'x+1/2, -y+1/2, -z'
'-x, y+1/2, -z+1/2'

loop_
_atom_site_label
_atom_site_type_symbol
_atom_site_fract_x
_atom_site_fract_y
_atom_site_fract_z
_atom_site_U_iso_or_equiv
_atom_site_adp_type
_atom_site_occupancy
_atom_site_site_symmetry_order
_atom_site_calc_flag
_atom_site_refinement_flags_posn
_atom_site_refinement_flags_adp
C1 C 0.69303(13) 0.88042(12) 1.18505(8) 0.0173(2) Uani 1 1 d . .
C2 C 0.72513(14) 0.77883(13) 1.21829(10) 0.0218(3) Uani 1 1 d . .
H2A H 0.8057 0.7636 1.2277 0.026 Uiso 1 1 calc R U
C3 C 0.64101(16) 0.69941(15) 1.23791(11) 0.0274(3) Uani 1 1 d . .
H3 H 0.6649 0.6319 1.2616 0.033 Uiso 1 1 calc R U
C4 C 0.52350(16) 0.71832(16) 1.22316(11) 0.0283(3) Uani 1 1 d . .
H4 H 0.4666 0.6635 1.2352 0.034 Uiso 1 1 calc R U
C5 C 0.48953(16) 0.81849(18) 1.19044(13) 0.0340(4) Uani 1 1 d . .
H5 H 0.4089 0.8325 1.1803 0.041 Uiso 1 1 calc R U
C6 C 0.57302(15) 0.89838(16) 1.17250(12) 0.0286(4) Uani 1 1 d . .
H6 H 0.5480 0.9670 1.1512 0.034 Uiso 1 1 calc R U
C7 C 0.95161(13) 0.95279(12) 1.19144(8) 0.0154(2) Uani 1 1 d . .
C8 C 1.00582(14) 1.01772(13) 1.24972(9) 0.0189(2) Uani 1 1 d . .
H8 H 0.9655 1.0800 1.2704 0.023 Uiso 1 1 calc R U
C9 C 1.11778(14) 0.99264(16) 1.27787(10) 0.0244(3) Uani 1 1 d . .
H9 H 1.1535 1.0384 1.3168 0.029 Uiso 1 1 calc R U
C10 C 1.17719(14) 0.90098(16) 1.24919(10) 0.0269(3) Uani 1 1 d . .
H10 H 1.2529 0.8832 1.2691 0.032 Uiso 1 1 calc R U
C11 C 1.12555(15) 0.83524(15) 1.19126(10) 0.0244(3) Uani 1 1 d . .
H11 H 1.1661 0.7726 1.1713 0.029 Uiso 1 1 calc R U
C12 C 1.01440(14) 0.86136(13) 1.16254(9) 0.0196(3) Uani 1 1 d . .
H12 H 0.9802 0.8164 1.1225 0.023 Uiso 1 1 calc R U
C13 C 0.80121(12) 0.99688(11) 1.04286(8) 0.0136(2) Uani 1 1 d . .
C14 C 0.85241(12) 1.07406(11) 0.99247(8) 0.0133(2) Uani 1 1 d . .
C15 C 0.82860(13) 1.04962(12) 0.91082(8) 0.0172(2) Uani 1 1 d . .
H31 H 0.8565 1.0938 0.8682 0.021 Uiso 1 1 calc R U
C16 C 0.76186(15) 0.95665(13) 0.89974(9) 0.0207(3) Uani 1 1 d . .
H30 H 0.7389 0.9286 0.8494 0.025 Uiso 1 1 calc R U
C17 C 1.02517(14) 1.31886(13) 0.94000(10) 0.0212(3) Uani 1 1 d . .
H40A H 1.0460 1.3772 0.9787 0.025 Uiso 1 1 calc R U
H40B H 1.0202 1.3521 0.8864 0.025 Uiso 1 1 calc R U
C18 C 1.11554(14) 1.22623(13) 0.94151(9) 0.0194(3) Uani 1 1 d . .
H41A H 1.1144 1.1843 0.8910 0.023 Uiso 1 1 calc R U
H41B H 1.1955 1.2560 0.9501 0.023 Uiso 1 1 calc R U
C19 C 1.02491(13) 1.26262(13) 1.12440(9) 0.0199(3) Uani 1 1 d . .
H42A H 1.0313 1.2645 1.1830 0.024 Uiso 1 1 calc R U
H42B H 1.0258 1.3392 1.1040 0.024 Uiso 1 1 calc R U
C20 C 1.12477(13) 1.19551(13) 1.08830(9) 0.0184(3) Uani 1 1 d . .
H43A H 1.1952 1.2421 1.0805 0.022 Uiso 1 1 calc R U
H43B H 1.1457 1.1328 1.1232 0.022 Uiso 1 1 calc R U
C21 C 1.11307(12) 1.03711(11) 0.99570(9) 0.0171(2) Uani 1 1 d . .
H44A H 1.0769 1.0118 0.9454 0.021 Uiso 1 1 calc R U
H44B H 1.0806 0.9913 1.0392 0.021 Uiso 1 1 calc R U
C22 C 1.24511(13) 1.01825(12) 0.99116(10) 0.0199(3) Uani 1 1 d . .
H45A H 1.2831 1.0484 1.0394 0.024 Uiso 1 1 calc R U
H45B H 1.2774 1.0576 0.9445 0.024 Uiso 1 1 calc R U
C23 C 1.27224(14) 0.89519(13) 0.98423(11) 0.0230(3) Uani 1 1 d . .
H46A H 1.2366 0.8559 1.0298 0.028 Uiso 1 1 calc R U
H46B H 1.2362 0.8661 0.9350 0.028 Uiso 1 1 calc R U
C24 C 1.40374(16) 0.87227(15) 0.98272(12) 0.0277(3) Uani 1 1 d . .
H47A H 1.4171 0.7925 0.9798 0.041 Uiso 1 1 calc R U
H47B H 1.4399 0.9014 1.0312 0.041 Uiso 1 1 calc R U
H47C H 1.4388 0.9081 0.9362 0.041 Uiso 1 1 calc R U
Si1 Si 0.80132(3) 0.98843(3) 1.15370(2) 0.01400(8) Uani 1 1 d . .
S1 S 0.72573(3) 0.89814(3) 0.98876(2) 0.01841(7) Uani 1 1 d . .
O1 O 0.75822(10) 1.10577(9) 1.19354(6) 0.01810(19) Uani 1 1 d . .
H1 H 0.8047 1.1563 1.1803 0.027 Uiso 1 1 calc R U
O2 O 0.92055(9) 1.20685(9) 1.10041(6) 0.01686(19) Uani 1 1 d . .
O3 O 0.91749(10) 1.26825(9) 0.96091(7) 0.0192(2) Uani 1 1 d . .
B1 B 0.93161(13) 1.17750(13) 1.01642(10) 0.0142(2) Uani 1 1 d . .
N1 N 1.07903(10) 1.15454(9) 1.00961(7) 0.01380(19) Uani 1 1 d . .

loop_
_atom_site_aniso_label
_atom_site_aniso_U_11
_atom_site_aniso_U_22
_atom_site_aniso_U_33
_atom_site_aniso_U_23
_atom_site_aniso_U_13
_atom_site_aniso_U_12
C1 0.0159(6) 0.0204(6) 0.0154(5) 0.0028(5) 0.0007(5) -0.0008(5)
C2 0.0176(6) 0.0221(7) 0.0257(7) 0.0069(5) -0.0016(6) -0.0010(5)
C3 0.0261(8) 0.0228(7) 0.0331(9) 0.0099(6) 0.0018(7) -0.0034(6)
C4 0.0235(8) 0.0336(9) 0.0279(8) 0.0087(7) 0.0014(6) -0.0094(7)
C5 0.0159(7) 0.0428(10) 0.0432(10) 0.0174(8) 0.0018(7) -0.0041(7)
C6 0.0163(7) 0.0307(8) 0.0388(9) 0.0158(7) 0.0016(6) 0.0009(6)
C7 0.0146(6) 0.0175(6) 0.0140(5) 0.0026(4) 0.0004(4) 0.0003(5)
C8 0.0178(6) 0.0212(6) 0.0177(5) 0.0003(5) -0.0009(5) -0.0008(5)
C9 0.0182(6) 0.0335(8) 0.0215(6) 0.0023(6) -0.0042(5) -0.0032(6)
C10 0.0159(6) 0.0387(9) 0.0261(7) 0.0083(7) -0.0023(5) 0.0037(6)
C11 0.0209(7) 0.0274(8) 0.0248(7) 0.0049(6) 0.0033(6) 0.0084(6)
C12 0.0201(6) 0.0203(6) 0.0184(6) 0.0006(5) 0.0011(5) 0.0028(5)
C13 0.0127(5) 0.0129(5) 0.0150(5) -0.0005(4) -0.0017(4) -0.0002(4)
C14 0.0129(5) 0.0143(5) 0.0128(5) 0.0001(4) -0.0005(4) 0.0002(4)
C15 0.0195(6) 0.0183(6) 0.0137(5) 0.0004(5) -0.0015(5) -0.0005(5)
C16 0.0254(7) 0.0209(6) 0.0158(6) -0.0025(5) -0.0034(5) -0.0028(5)
C17 0.0218(7) 0.0159(6) 0.0257(7) 0.0047(5) 0.0007(6) -0.0033(5)
C18 0.0191(6) 0.0201(6) 0.0190(6) 0.0046(5) 0.0048(5) -0.0027(5)
C19 0.0159(6) 0.0233(7) 0.0205(6) -0.0089(5) 0.0015(5) -0.0029(5)
C20 0.0150(6) 0.0231(6) 0.0170(6) -0.0045(5) 0.0001(5) -0.0009(5)
C21 0.0153(5) 0.0124(5) 0.0238(6) -0.0024(5) 0.0029(5) -0.0005(4)
C22 0.0161(6) 0.0161(6) 0.0274(7) -0.0030(5) 0.0041(5) 0.0003(5)
C23 0.0199(6) 0.0172(6) 0.0319(7) -0.0028(6) 0.0050(6) 0.0021(5)
C24 0.0227(7) 0.0283(8) 0.0320(8) -0.0022(7) 0.0011(7) 0.0082(6)
Si1 0.01314(16) 0.01557(16) 0.01328(15) 0.00141(12) 0.00040(12) 0.00066(13)
S1 0.01999(16) 0.01567(14) 0.01956(15) -0.00011(12) -0.00312(12) -0.00461(12)
O1 0.0187(5) 0.0179(4) 0.0177(4) -0.0002(4) 0.0031(4) 0.0027(4)
O2 0.0134(4) 0.0202(5) 0.0169(4) -0.0055(4) 0.0020(4) -0.0030(4)
O3 0.0173(5) 0.0155(4) 0.0249(5) 0.0050(4) 0.0004(4) -0.0009(4)
B1 0.0131(6) 0.0140(6) 0.0154(6) -0.0003(5) 0.0009(5) -0.0005(5)
N1 0.0146(5) 0.0126(5) 0.0142(5) -0.0010(4) 0.0018(4) -0.0017(4)

loop_
_atom_type_symbol
_atom_type_description
_atom_type_scat_dispersion_real
_atom_type_scat_dispersion_imag
_atom_type_scat_source
C C 0.0033 0.0016 'International Tables Vol C Tables 4.2.6.8 and 6.1.1.4'
H H 0.0000 0.0000 'International Tables Vol C Tables 4.2.6.8 and 6.1.1.4'
Si Si 0.0817 0.0704 'International Tables Vol C Tables 4.2.6.8 and 6.1.1.4'
S S 0.1246 0.1234 'International Tables Vol C Tables 4.2.6.8 and 6.1.1.4'
O O 0.0106 0.0060 'International Tables Vol C Tables 4.2.6.8 and 6.1.1.4'
B B 0.0013 0.0007 'International Tables Vol C Tables 4.2.6.8 and 6.1.1.4'
N N 0.0061 0.0033 'International Tables Vol C Tables 4.2.6.8 and 6.1.1.4'

loop_
_geom_angle_atom_site_label_1
_geom_angle_atom_site_label_2
_geom_angle_atom_site_label_3
_geom_angle
C6 C1 C2 116.85(14)
C6 C1 Si1 119.43(12)
C2 C1 Si1 123.68(12)
C3 C2 C1 121.38(15)
C3 C2 H2A 119.3
C1 C2 H2A 119.3
C4 C3 C2 120.52(16)
C4 C3 H3 119.7
C2 C3 H3 119.7
C3 C4 C5 119.13(16)
C3 C4 H4 120.4
C5 C4 H4 120.4
C4 C5 C6 120.30(17)
C4 C5 H5 119.8
C6 C5 H5 119.8
C5 C6 C1 121.78(17)
C5 C6 H6 119.1
C1 C6 H6 119.1
C8 C7 C12 117.44(14)
C8 C7 Si1 120.65(11)
C12 C7 Si1 121.91(11)
C9 C8 C7 121.23(15)
C9 C8 H8 119.4
C7 C8 H8 119.4
C10 C9 C8 120.18(16)
C10 C9 H9 119.9
C8 C9 H9 119.9
C9 C10 C11 119.78(15)
C9 C10 H10 120.1
C11 C10 H10 120.1
C10 C11 C12 119.88(15)
C10 C11 H11 120.1
C12 C11 H11 120.1
C11 C12 C7 121.47(15)
C11 C12 H12 119.3
C7 C12 H12 119.3
C14 C13 S1 110.64(10)
C14 C13 Si1 130.19(10)
S1 C13 Si1 119.16(7)
C13 C14 C15 111.51(12)
C13 C14 B1 127.69(12)
C15 C14 B1 120.79(12)
C16 C15 C14 113.91(13)
C16 C15 H31 123.0
C14 C15 H31 123.0
C15 C16 S1 110.81(11)
C15 C16 H30 124.6
S1 C16 H30 124.6
O3 C17 C18 105.18(12)
O3 C17 H40A 110.7
C18 C17 H40A 110.7
O3 C17 H40B 110.7
C18 C17 H40B 110.7
H40A C17 H40B 108.8
N1 C18 C17 104.65(12)
N1 C18 H41A 110.8
C17 C18 H41A 110.8
N1 C18 H41B 110.8
C17 C18 H41B 110.8
H41A C18 H41B 108.9
O2 C19 C20 104.84(12)
O2 C19 H42A 110.8
C20 C19 H42A 110.8
O2 C19 H42B 110.8
C20 C19 H42B 110.8
H42A C19 H42B 108.9
N1 C20 C19 105.55(12)
N1 C20 H43A 110.6
C19 C20 H43A 110.6
N1 C20 H43B 110.6
C19 C20 H43B 110.6
H43A C20 H43B 108.8
N1 C21 C22 114.03(11)
N1 C21 H44A 108.7
C22 C21 H44A 108.7
N1 C21 H44B 108.7
C22 C21 H44B 108.7
H44A C21 H44B 107.6
C21 C22 C23 110.50(12)
C21 C22 H45A 109.6
C23 C22 H45A 109.6
C21 C22 H45B 109.6
C23 C22 H45B 109.6
H45A C22 H45B 108.1
C24 C23 C22 112.22(14)
C24 C23 H46A 109.2
C22 C23 H46A 109.2
C24 C23 H46B 109.2
C22 C23 H46B 109.2
H46A C23 H46B 107.9
C23 C24 H47A 109.5
C23 C24 H47B 109.5
H47A C24 H47B 109.5
C23 C24 H47C 109.5
H47A C24 H47C 109.5
H47B C24 H47C 109.5
O1 Si1 C13 111.03(6)
O1 Si1 C1 107.00(6)
C13 Si1 C1 108.59(6)
O1 Si1 C7 109.45(6)
C13 Si1 C7 110.56(6)
C1 Si1 C7 110.14(6)
C16 S1 C13 93.13(7)
Si1 O1 H1 109.5
C19 O2 B1 108.48(11)
C17 O3 B1 113.09(12)
O3 B1 O2 115.33(12)
O3 B1 C14 111.71(12)
O2 B1 C14 112.72(12)
O3 B1 N1 100.92(11)
O2 B1 N1 100.91(11)
C14 B1 N1 114.28(11)
C21 N1 C18 111.16(11)
C21 N1 C20 111.22(12)
C18 N1 C20 112.66(11)
C21 N1 B1 114.93(10)
C18 N1 B1 103.30(11)
C20 N1 B1 103.15(10)

loop_
_geom_bond_atom_site_label_1
_geom_bond_atom_site_label_2
_geom_bond_distance
C1 C6 1.401(2)
C1 C2 1.401(2)
C1 Si1 1.8749(15)
C2 C3 1.398(2)
C2 H2A 0.9500
C3 C4 1.381(3)
C3 H3 0.9500
C4 C5 1.388(3)
C4 H4 0.9500
C5 C6 1.391(3)
C5 H5 0.9500
C6 H6 0.9500
C7 C8 1.401(2)
C7 C12 1.406(2)
C7 Si1 1.8768(15)
C8 C9 1.394(2)
C8 H8 0.9500
C9 C10 1.388(3)
C9 H9 0.9500
C10 C11 1.390(3)
C10 H10 0.9500
C11 C12 1.392(2)
C11 H11 0.9500
C12 H12 0.9500
C13 C14 1.3911(18)
C13 S1 1.7325(13)
C13 Si1 1.8687(14)
C14 C15 1.4320(19)
C14 B1 1.597(2)
C15 C16 1.372(2)
C15 H31 0.9500
C16 S1 1.7083(16)
C16 H30 0.9500
C17 O3 1.4162(19)
C17 C18 1.524(2)
C17 H40A 0.9900
C17 H40B 0.9900
C18 N1 1.4976(19)
C18 H41A 0.9900
C18 H41B 0.9900
C19 O2 1.4261(18)
C19 C20 1.525(2)
C19 H42A 0.9900
C19 H42B 0.9900
C20 N1 1.5075(19)
C20 H43A 0.9900
C20 H43B 0.9900
C21 N1 1.4939(18)
C21 C22 1.524(2)
C21 H44A 0.9900
C21 H44B 0.9900
C22 C23 1.528(2)
C22 H45A 0.9900
C22 H45B 0.9900
C23 C24 1.524(2)
C23 H46A 0.9900
C23 H46B 0.9900
C24 H47A 0.9800
C24 H47B 0.9800
C24 H47C 0.9800
Si1 O1 1.6476(11)
O1 H1 0.8400
O2 B1 1.4633(19)
O3 B1 1.4524(19)
B1 N1 1.7063(19)
